data_2241876
loop_
_publ_author_name
'Sharmila, N.'
'Sundar, T. V.'
'Sathish, G.'
'Venkatesan, P.'

_publ_section_title
;
 Crystal and geometry-optimized structure, and Hirshfeld surface analysis
 of 1-(2-bromoethyl)indoline-2,3-dione
;
_journal_issue 11
_journal_name_full 'Acta Crystallographica Section E'
_journal_page_first 1569
_journal_page_last 1573
_journal_paper_doi 10.1107/S2056989016015760
_journal_volume 72
_journal_year 2016
_chemical_formula_iupac 'C10 H8 Br N O2'
_chemical_formula_moiety 'C10 H8 Br N O2'
_chemical_formula_sum 'C10 H8 Br N O2'
_chemical_formula_weight 254.08
_chemical_melting_point 406
_chemical_name_systematic
;
1-(2-Bromoethyl)indoline-2,3-dione
;
_space_group_crystal_system orthorhombic
_space_group_IT_number 19
_space_group_name_Hall 'P 2ac 2ab'
_space_group_name_H-M_alt 'P 21 21 21'
_symmetry_space_group_name_Hall 'P 2ac 2ab'
_symmetry_space_group_name_H-M 'P 21 21 21'
_atom_sites_solution_hydrogens geom
_atom_sites_solution_primary direct
_atom_sites_solution_secondary difmap
_audit_creation_method SHELXL-2014/7
_cell_angle_alpha 90
_cell_angle_beta 90
_cell_angle_gamma 90
_cell_formula_units_Z 4
_cell_length_a 4.6834(2)
_cell_length_b 12.9567(7)
_cell_length_c 16.1130(8)
_cell_measurement_reflns_used 2844
_cell_measurement_temperature 293(2)
_cell_measurement_theta_max 26.66
_cell_measurement_theta_min 2.53
_cell_volume 977.76(8)
_computing_cell_refinement
;
APEX2 (Bruker, 2004) and SAINT (Bruker, 2004)
;
_computing_data_collection
;
APEX2 (Bruker, 2004)
;
_computing_data_reduction
;
SAINT (Bruker, 2004) and XPREP (Bruker, 2004)
;
_computing_molecular_graphics
;
QMOL (Gans & Shalloway, 2001) and Mercury (Macrae <i>et al.</i>,
2008).
;
_computing_publication_material
;
WinGX (Farrugia, 2012) and PLATON (Spek, 2009)
;
_computing_structure_refinement
;
SHELXL2014 (Sheldrick, 2015)
;
_computing_structure_solution
;
SHELXS97 (Sheldrick, 2008)
;
_diffrn_ambient_temperature 293(2)
_diffrn_measured_fraction_theta_full 1.000
_diffrn_measured_fraction_theta_max 0.894
_diffrn_measurement_device_type 'Bruker Kappa APEXII CCD'
_diffrn_measurement_method '\w and \f scan'
_diffrn_radiation_type MoK\a
_diffrn_radiation_wavelength 0.71073
_diffrn_reflns_av_R_equivalents 0.0373
_diffrn_reflns_limit_h_max 6
_diffrn_reflns_limit_h_min -7
_diffrn_reflns_limit_k_max 17
_diffrn_reflns_limit_k_min -19
_diffrn_reflns_limit_l_max 18
_diffrn_reflns_limit_l_min -22
_diffrn_reflns_number 8226
_diffrn_reflns_theta_full 25.242
_diffrn_reflns_theta_max 32.792
_diffrn_reflns_theta_min 2.017
_exptl_absorpt_coefficient_mu 4.175
_exptl_absorpt_correction_T_max 0.498
_exptl_absorpt_correction_T_min 0.419
_exptl_absorpt_correction_type multi-scan
_exptl_absorpt_process_details
;
(SADABS; Bruker, 2004)
;
_exptl_crystal_colour brown
_exptl_crystal_density_diffrn 1.726
_exptl_crystal_description block
_exptl_crystal_F_000 504
_exptl_crystal_size_max 0.25
_exptl_crystal_size_mid 0.20
_exptl_crystal_size_min 0.20
_refine_diff_density_max 0.700
_refine_diff_density_min -0.593
_refine_ls_abs_structure_details
;
Flack <i>x</i> determined using 503 quotients [(I+)-(I-)]/[(I+)+(I-)]
(Parsons <i>et al.</i>,  2013)
;
_refine_ls_abs_structure_Flack 0.015(8)
_refine_ls_extinction_method none
_refine_ls_goodness_of_fit_ref 1.016
_refine_ls_hydrogen_treatment constr
_refine_ls_matrix_type full
_refine_ls_number_parameters 127
_refine_ls_number_reflns 3150
_refine_ls_number_restraints 0
_refine_ls_restrained_S_all 1.016
_refine_ls_R_factor_all 0.1384
_refine_ls_R_factor_gt 0.0549
_refine_ls_shift/su_max 0.000
_refine_ls_shift/su_mean 0.000
_refine_ls_structure_factor_coef Fsqd
_refine_ls_weighting_details 'w=1/[\s^2^(Fo^2^)+(0.0167P)^2^+0.3638P] where P=(Fo^2^+2Fc^2^)/3'
_refine_ls_weighting_scheme calc
_refine_ls_wR_factor_gt 0.0697
_refine_ls_wR_factor_ref 0.0838
_reflns_number_gt 1663
_reflns_number_total 3150
_reflns_threshold_expression 'I > 2\s(I)'
_cod_data_source_file su5327sup1.cif
_cod_data_source_block I
_cod_database_code 2241876
_shelx_space_group_comment
;
The symmetry employed for this shelxl refinement is uniquely defined
by the following loop, which should always be used as a source of
symmetry information in preference to the above space-group names.
They are only intended as comments.
;
_shelx_estimated_absorpt_t_min 0.422
_shelx_estimated_absorpt_t_max 0.489

loop_
_space_group_symop_operation_xyz
'x, y, z'
'-x+1/2, -y, z+1/2'
'x+1/2, -y+1/2, -z'
'-x, y+1/2, -z+1/2'

loop_
_atom_site_type_symbol
_atom_site_label
_atom_site_fract_x
_atom_site_fract_y
_atom_site_fract_z
_atom_site_U_iso_or_equiv
_atom_site_adp_type
_atom_site_calc_flag
_atom_site_occupancy
Br Br1 0.83217(12) 0.83821(4) 0.06227(4) 0.0609(2) Uani d 1
O O1 0.4527(9) 0.7005(3) 0.2349(3) 0.0719(13) Uani d 1
O O2 0.8447(9) 0.6409(2) 0.3684(2) 0.0688(10) Uani d 1
N N1 0.6516(8) 0.8607(2) 0.2584(2) 0.0378(8) Uani d 1
C C1 0.8490(10) 0.9005(3) 0.3156(3) 0.0326(9) Uani d 1
C C2 0.9288(9) 1.0020(3) 0.3268(3) 0.0429(12) Uani d 1
H H2 0.8520 1.0548 0.2947 0.051 Uiso calc 1
C C3 1.1289(12) 1.0218(4) 0.3883(3) 0.0538(14) Uani d 1
H H3 1.1896 1.0894 0.3966 0.065 Uiso calc 1
C C4 1.2414(10) 0.9446(4) 0.4377(4) 0.0572(14) Uani d 1
H H4 1.3755 0.9606 0.4783 0.069 Uiso calc 1
C C5 1.1551(10) 0.8445(4) 0.4267(3) 0.0503(11) Uani d 1
H H5 1.2276 0.7920 0.4599 0.060 Uiso calc 1
C C6 0.9592(9) 0.8233(4) 0.3656(3) 0.0362(11) Uani d 1
C C7 0.8222(12) 0.7276(3) 0.3414(3) 0.0447(12) Uani d 1
C C8 0.6167(11) 0.7569(4) 0.2703(3) 0.0458(13) Uani d 1
C C9 0.4985(10) 0.9198(4) 0.1964(3) 0.0464(12) Uani d 1
H H9A 0.4179 0.9805 0.2227 0.056 Uiso calc 1
H H9B 0.3412 0.8784 0.1757 0.056 Uiso calc 1
C C10 0.6765(12) 0.9533(3) 0.1248(3) 0.0499(12) Uani d 1
H H10A 0.8325 0.9956 0.1451 0.060 Uiso calc 1
H H10B 0.5612 0.9955 0.0881 0.060 Uiso calc 1

loop_
_atom_site_aniso_label
_atom_site_aniso_U_11
_atom_site_aniso_U_22
_atom_site_aniso_U_33
_atom_site_aniso_U_12
_atom_site_aniso_U_13
_atom_site_aniso_U_23
Br1 0.0714(3) 0.0570(3) 0.0543(3) -0.0008(3) 0.0059(3) -0.0069(3)
O1 0.090(3) 0.055(2) 0.071(3) -0.036(2) -0.003(2) -0.012(2)
O2 0.102(3) 0.0323(18) 0.072(3) 0.005(2) 0.013(3) 0.0138(17)
N1 0.042(2) 0.035(2) 0.036(2) -0.0055(19) -0.001(2) 0.0022(16)
C1 0.038(2) 0.032(2) 0.028(2) -0.001(2) 0.007(2) -0.0028(18)
C2 0.057(3) 0.029(2) 0.043(3) -0.001(2) 0.006(2) 0.000(2)
C3 0.069(4) 0.045(3) 0.047(3) -0.016(3) 0.011(3) -0.015(3)
C4 0.060(3) 0.078(4) 0.034(3) -0.011(2) 0.003(3) -0.007(3)
C5 0.053(2) 0.063(3) 0.036(3) 0.006(3) 0.004(3) 0.008(3)
C6 0.045(2) 0.038(3) 0.026(3) 0.002(2) 0.006(2) -0.001(2)
C7 0.060(3) 0.032(2) 0.043(3) 0.003(3) 0.017(3) 0.002(2)
C8 0.058(3) 0.038(3) 0.041(3) -0.011(3) 0.010(3) -0.005(2)
C9 0.041(3) 0.053(3) 0.045(3) 0.004(2) -0.004(3) 0.000(3)
C10 0.061(3) 0.040(2) 0.048(3) 0.005(3) -0.005(3) 0.005(2)

loop_
_atom_type_symbol
_atom_type_description
_atom_type_scat_dispersion_real
_atom_type_scat_dispersion_imag
_atom_type_scat_source
C C 0.0033 0.0016 'International Tables Vol C Tables 4.2.6.8 and 6.1.1.4'
H H 0.0000 0.0000 'International Tables Vol C Tables 4.2.6.8 and 6.1.1.4'
N N 0.0061 0.0033 'International Tables Vol C Tables 4.2.6.8 and 6.1.1.4'
O O 0.0106 0.0060 'International Tables Vol C Tables 4.2.6.8 and 6.1.1.4'
Br Br -0.2901 2.4595 'International Tables Vol C Tables 4.2.6.8 and 6.1.1.4'

loop_
_geom_angle_atom_site_label_1
_geom_angle_atom_site_label_2
_geom_angle_atom_site_label_3
_geom_angle
C8 N1 C1 110.4(4)
C8 N1 C9 123.9(4)
C1 N1 C9 125.7(4)
C2 C1 C6 120.7(4)
C2 C1 N1 128.0(4)
C6 C1 N1 111.2(4)
C1 C2 C3 116.9(4)
C1 C2 H2 121.5
C3 C2 H2 121.5
C4 C3 C2 122.3(5)
C4 C3 H3 118.8
C2 C3 H3 118.8
C5 C4 C3 119.9(5)
C5 C4 H4 120.1
C3 C4 H4 120.1
C4 C5 C6 118.6(5)
C4 C5 H5 120.7
C6 C5 H5 120.7
C5 C6 C1 121.5(4)
C5 C6 C7 131.3(5)
C1 C6 C7 107.2(4)
O2 C7 C6 131.3(5)
O2 C7 C8 123.3(5)
C6 C7 C8 105.4(4)
O1 C8 N1 127.4(5)
O1 C8 C7 126.9(5)
N1 C8 C7 105.7(4)
N1 C9 C10 114.3(4)
N1 C9 H9A 108.7
C10 C9 H9A 108.7
N1 C9 H9B 108.7
C10 C9 H9B 108.7
H9A C9 H9B 107.6
C9 C10 Br1 112.9(3)
C9 C10 H10A 109.0
Br1 C10 H10A 109.0
C9 C10 H10B 109.0
Br1 C10 H10B 109.0
H10A C10 H10B 107.8

loop_
_geom_bond_atom_site_label_1
_geom_bond_atom_site_label_2
_geom_bond_distance
Br1 C10 1.942(5)
O1 C8 1.204(6)
O2 C7 1.210(5)
N1 C8 1.367(5)
N1 C1 1.404(6)
N1 C9 1.449(6)
C1 C2 1.380(6)
C1 C6 1.384(6)
C2 C3 1.388(7)
C2 H2 0.9300
C3 C4 1.382(7)
C3 H3 0.9300
C4 C5 1.370(7)
C4 H4 0.9300
C5 C6 1.373(6)
C5 H5 0.9300
C6 C7 1.449(6)
C7 C8 1.544(7)
C9 C10 1.488(7)
C9 H9A 0.9700
C9 H9B 0.9700
C10 H10A 0.9700
C10 H10B 0.9700

loop_
_geom_hbond_atom_site_label_D
_geom_hbond_atom_site_label_H
_geom_hbond_atom_site_label_A
_geom_hbond_site_symmetry_A
_geom_hbond_distance_DH
_geom_hbond_distance_HA
_geom_hbond_distance_DA
_geom_hbond_angle_DHA
C2 H2 O1 4_655 0.93 2.41 3.286(6) 156
C10 H10A O2 4_755 0.97 2.42 3.309(6) 151

loop_
_geom_torsion_atom_site_label_1
_geom_torsion_atom_site_label_2
_geom_torsion_atom_site_label_3
_geom_torsion_atom_site_label_4
_geom_torsion
C8 N1 C1 C2 -175.9(5)
C9 N1 C1 C2 2.7(7)
C8 N1 C1 C6 2.1(5)
C9 N1 C1 C6 -179.4(4)
C6 C1 C2 C3 1.9(7)
N1 C1 C2 C3 179.7(4)
C1 C2 C3 C4 -1.2(7)
C2 C3 C4 C5 -0.1(8)
C3 C4 C5 C6 0.7(8)
C4 C5 C6 C1 0.0(7)
C4 C5 C6 C7 -177.6(5)
C2 C1 C6 C5 -1.4(7)
N1 C1 C6 C5 -179.5(4)
C2 C1 C6 C7 176.8(4)
N1 C1 C6 C7 -1.3(5)
C5 C6 C7 O2 -0.3(9)
C1 C6 C7 O2 -178.2(6)
C5 C6 C7 C8 178.1(5)
C1 C6 C7 C8 0.2(5)
C1 N1 C8 O1 175.8(5)
C9 N1 C8 O1 -2.8(8)
C1 N1 C8 C7 -1.8(5)
C9 N1 C8 C7 179.6(4)
O2 C7 C8 O1 2.0(8)
C6 C7 C8 O1 -176.6(5)
O2 C7 C8 N1 179.6(5)
C6 C7 C8 N1 1.0(5)
C8 N1 C9 C10 -107.9(5)
C1 N1 C9 C10 73.7(6)
N1 C9 C10 Br1 62.0(5)

_cod_database_fobs_code 2241876
